data_7127924
loop_
_publ_author_name
'Denker, Lars'
'Trzaskowski, Bartosz'
'Frank, Ren\'e'

_publ_section_title
;
 &quot;Give me five&quot; - an amino imidazoline-2-imine ligand stabilises
 the first neutral five-membered cyclic triel(I) carbenoides.
;
_journal_issue 22
_journal_name_full 'Chemical communications (Cambridge, England)'
_journal_page_first 2816
_journal_page_last 2819
_journal_paper_doi 10.1039/d1cc00010a
_journal_volume 57
_journal_year 2021
_chemical_formula_sum 'C29 H41 Al I2 N4'
_chemical_formula_weight 726.44
_space_group_crystal_system triclinic
_space_group_IT_number 2
_space_group_name_Hall '-P 1'
_space_group_name_H-M_alt 'P -1'
_atom_sites_solution_hydrogens geom
_audit_creation_method SHELXL-2018/3
_audit_update_record
;
2021-02-01 deposited with the CCDC.	2021-02-09 downloaded from the CCDC.
;
_cell_angle_alpha 92.946(3)
_cell_angle_beta 94.350(3)
_cell_angle_gamma 101.494(4)
_cell_formula_units_Z 2
_cell_length_a 10.7878(5)
_cell_length_b 11.4686(5)
_cell_length_c 13.0738(4)
_cell_measurement_reflns_used 24191
_cell_measurement_temperature 101(2)
_cell_measurement_theta_max 30.6390
_cell_measurement_theta_min 2.7980
_cell_volume 1576.83(11)
_computing_cell_refinement 'CrysAlisPro 1.171.40.59a (Rigaku OD, 2019)'
_computing_data_collection 'CrysAlisPro 1.171.40.59a (Rigaku OD, 2019)'
_computing_data_reduction 'CrysAlisPro 1.171.40.59a (Rigaku OD, 2019)'
_computing_molecular_graphics 'Mercury 3.10, distributed by CCDC'
_computing_publication_material 'OLEX2 v1.2 (O. V. Dolomanov et al., J. Appl. Cryst., 2009, 42, 339-341)'
_computing_structure_refinement 'SHELXL-2017/1 (G. M. Sheldrick, Acta Cryst., 2008, A64, 112-122)'
_computing_structure_solution 'SHELXT-2014/5 (G. M. Sheldrick, Acta Cryst., 2015, A71, 3-8)'
_diffrn_ambient_temperature 101(2)
_diffrn_detector_area_resol_mean 10.0000
_diffrn_measured_fraction_theta_full 0.999
_diffrn_measured_fraction_theta_max 0.999
_diffrn_measurement_device_type 'XtaLAB Synergy, Single source at offset/far, HyPix'
_diffrn_measurement_method '\w scans'
_diffrn_radiation_type MoK\a
_diffrn_radiation_wavelength 0.71073
_diffrn_reflns_av_R_equivalents 0.0642
_diffrn_reflns_av_unetI/netI 0.0287
_diffrn_reflns_Laue_measured_fraction_full 0.999
_diffrn_reflns_Laue_measured_fraction_max 0.999
_diffrn_reflns_limit_h_max 13
_diffrn_reflns_limit_h_min -13
_diffrn_reflns_limit_k_max 14
_diffrn_reflns_limit_k_min -14
_diffrn_reflns_limit_l_max 16
_diffrn_reflns_limit_l_min -16
_diffrn_reflns_number 63860
_diffrn_reflns_point_group_measured_fraction_full 0.999
_diffrn_reflns_point_group_measured_fraction_max 0.999
_diffrn_reflns_theta_full 25.242
_diffrn_reflns_theta_max 26.371
_diffrn_reflns_theta_min 2.594
_diffrn_source 'micro-focus sealed X-ray tube'
_exptl_absorpt_coefficient_mu 2.045
_exptl_absorpt_correction_T_max 1.00000
_exptl_absorpt_correction_T_min 0.75216
_exptl_absorpt_correction_type multi-scan
_exptl_absorpt_process_details
;
CrysAlisPro 1.171.40.35a (Rigaku Oxford Diffraction, 2018)
Empirical absorption correction using spherical harmonics,
 implemented in SCALE3 ABSPACK scaling algorithm.
;
_exptl_crystal_colour colourless
_exptl_crystal_density_diffrn 1.530
_exptl_crystal_description block
_exptl_crystal_F_000 724
_exptl_crystal_size_max 0.193
_exptl_crystal_size_mid 0.114
_exptl_crystal_size_min 0.057
_refine_diff_density_max 1.807
_refine_diff_density_min -1.018
_refine_diff_density_rms 0.143
_refine_ls_extinction_method none
_refine_ls_goodness_of_fit_ref 1.071
_refine_ls_hydrogen_treatment constr
_refine_ls_matrix_type full
_refine_ls_number_parameters 335
_refine_ls_number_reflns 6454
_refine_ls_number_restraints 0
_refine_ls_restrained_S_all 1.071
_refine_ls_R_factor_all 0.0458
_refine_ls_R_factor_gt 0.0360
_refine_ls_shift/su_max 0.002
_refine_ls_shift/su_mean 0.000
_refine_ls_structure_factor_coef Fsqd
_refine_ls_weighting_details 'w=1/[\s^2^(Fo^2^)+(0.0688P)^2^+1.3302P] where P=(Fo^2^+2Fc^2^)/3'
_refine_ls_weighting_scheme calc
_refine_ls_wR_factor_gt 0.1005
_refine_ls_wR_factor_ref 0.1074
_reflns_Friedel_coverage 0.000
_reflns_number_gt 5415
_reflns_number_total 6454
_reflns_threshold_expression 'I > 2\s(I)'
_cod_data_source_file d1cc00010a2.cif
_cod_data_source_block rf73rf
_cod_depositor_comments
;
The following automatic conversions were performed:

data name '__computing_structure_solution' was replaced with
'_computing_structure_solution'.

Automatic conversion script
Id: cif_correct_tags 7550 2019-12-06 10:49:48Z antanas 

The following automatic conversions were performed:

data item '_diffrn_ambient_temperature' value '101(2' was changed to
'101(2)' -- precision was estimated.

Automatic conversion script
Id: cif_fix_values 7556 2019-12-06 15:28:31Z antanas 

 Adding full bibliography for 7127923--7127929.cif.
;
_cod_database_code 7127924
_shelx_shelxl_version_number 2018/3
_shelx_space_group_comment
;
The symmetry employed for this shelxl refinement is uniquely defined
by the following loop, which should always be used as a source of
symmetry information in preference to the above space-group names.
They are only intended as comments.
;

loop_
_space_group_symop_operation_xyz
'x, y, z'
'-x, -y, -z'

loop_
_atom_site_label
_atom_site_type_symbol
_atom_site_fract_x
_atom_site_fract_y
_atom_site_fract_z
_atom_site_U_iso_or_equiv
_atom_site_adp_type
_atom_site_occupancy
_atom_site_site_symmetry_order
_atom_site_calc_flag
_atom_site_refinement_flags_posn
_atom_site_refinement_flags_adp
_atom_site_refinement_flags_occupancy
_atom_site_disorder_assembly
_atom_site_disorder_group
I1 I 0.29716(3) 0.38264(2) 0.96285(2) 0.03358(10) Uani 1 1 d . . . . .
I2 I 0.25098(2) 0.57344(2) 0.71393(2) 0.03085(10) Uani 1 1 d . . . . .
Al1 Al 0.30981(9) 0.38158(9) 0.77144(8) 0.0185(2) Uani 1 1 d . . . . .
N1 N 0.4668(3) 0.3664(3) 0.7289(2) 0.0180(6) Uani 1 1 d . . . . .
N2 N 0.6551(3) 0.3397(3) 0.8293(2) 0.0200(6) Uani 1 1 d . . . . .
N3 N 0.6689(3) 0.5049(3) 0.7515(2) 0.0196(6) Uani 1 1 d . . . . .
N4 N 0.2362(3) 0.2419(2) 0.6976(2) 0.0170(5) Uani 1 1 d . . . . .
C1 C 0.5898(3) 0.4036(3) 0.7692(3) 0.0182(6) Uani 1 1 d . . . . .
C4 C 0.5923(3) 0.2261(3) 0.8693(3) 0.0252(8) Uani 1 1 d . . . . .
H4 H 0.501329 0.215680 0.848673 0.030 Uiso 1 1 calc R U . . .
C6 C 0.6365(4) 0.1198(4) 0.8189(3) 0.0345(9) Uani 1 1 d . . . . .
H6A H 0.619073 0.117796 0.745643 0.052 Uiso 1 1 calc R U . . .
H6B H 0.592062 0.047240 0.843846 0.052 Uiso 1 1 calc R U . . .
H6C H 0.726145 0.127711 0.835582 0.052 Uiso 1 1 calc R U . . .
C5 C 0.6068(4) 0.2319(4) 0.9859(3) 0.0346(9) Uani 1 1 d . . . . .
H5A H 0.692538 0.228505 1.009166 0.052 Uiso 1 1 calc R U . . .
H5B H 0.549549 0.165724 1.009749 0.052 Uiso 1 1 calc R U . . .
H5C H 0.587589 0.305179 1.012658 0.052 Uiso 1 1 calc R U . . .
C2 C 0.7801(3) 0.4031(3) 0.8480(3) 0.0231(7) Uani 1 1 d . . . . .
C7 C 0.8816(4) 0.3606(4) 0.9111(4) 0.0372(10) Uani 1 1 d . . . . .
H7A H 0.962663 0.409916 0.902476 0.056 Uiso 1 1 calc R U . . .
H7B H 0.881881 0.279504 0.889033 0.056 Uiso 1 1 calc R U . . .
H7C H 0.865442 0.365053 0.982220 0.056 Uiso 1 1 calc R U . . .
C3 C 0.7887(3) 0.5058(3) 0.8011(3) 0.0223(7) Uani 1 1 d . . . . .
C8 C 0.9005(3) 0.6068(4) 0.8029(3) 0.0312(9) Uani 1 1 d . . . . .
H8A H 0.885148 0.673934 0.843305 0.047 Uiso 1 1 calc R U . . .
H8B H 0.913332 0.628513 0.734022 0.047 Uiso 1 1 calc R U . . .
H8C H 0.974778 0.582703 0.832673 0.047 Uiso 1 1 calc R U . . .
C11 C 0.6996(4) 0.6071(5) 0.5900(3) 0.0389(10) Uani 1 1 d . . . . .
H11A H 0.785096 0.649719 0.608353 0.058 Uiso 1 1 calc R U . . .
H11B H 0.658128 0.650227 0.541726 0.058 Uiso 1 1 calc R U . . .
H11C H 0.700920 0.529442 0.559496 0.058 Uiso 1 1 calc R U . . .
C9 C 0.6279(3) 0.5942(3) 0.6858(3) 0.0224(7) Uani 1 1 d . . . . .
H9 H 0.538540 0.562646 0.662235 0.027 Uiso 1 1 calc R U . . .
C10 C 0.6325(5) 0.7107(4) 0.7477(3) 0.0360(9) Uani 1 1 d . . . . .
H10A H 0.584590 0.695619 0.806244 0.054 Uiso 1 1 calc R U . . .
H10B H 0.596802 0.763937 0.705490 0.054 Uiso 1 1 calc R U . . .
H10C H 0.719121 0.746368 0.770500 0.054 Uiso 1 1 calc R U . . .
C12 C 0.4462(3) 0.2772(3) 0.6460(3) 0.0182(6) Uani 1 1 d . . . . .
C13 C 0.5378(3) 0.2571(3) 0.5818(3) 0.0216(7) Uani 1 1 d . . . . .
H13 H 0.619351 0.303669 0.591718 0.026 Uiso 1 1 calc R U . . .
C14 C 0.5079(3) 0.1678(3) 0.5027(3) 0.0242(7) Uani 1 1 d . . . . .
H14 H 0.569036 0.154381 0.459574 0.029 Uiso 1 1 calc R U . . .
C15 C 0.3857(3) 0.0986(3) 0.4886(3) 0.0234(7) Uani 1 1 d . . . . .
H15 H 0.365983 0.037747 0.436666 0.028 Uiso 1 1 calc R U . . .
C16 C 0.2918(3) 0.1194(3) 0.5517(3) 0.0205(7) Uani 1 1 d . . . . .
H16 H 0.210202 0.072987 0.540853 0.025 Uiso 1 1 calc R U . . .
C17 C 0.3204(3) 0.2089(3) 0.6303(3) 0.0180(6) Uani 1 1 d . . . . .
C18 C 0.1164(3) 0.1619(3) 0.7020(3) 0.0183(7) Uani 1 1 d . . . . .
C23 C 0.1079(4) 0.0682(3) 0.7688(3) 0.0257(8) Uani 1 1 d . . . . .
C27 C 0.2232(4) 0.0451(4) 0.8320(3) 0.0334(9) Uani 1 1 d . . . . .
H27 H 0.291373 0.115759 0.831638 0.040 Uiso 1 1 calc R U . . .
C28 C 0.1976(5) 0.0254(5) 0.9444(4) 0.0458(11) Uani 1 1 d . . . . .
H28A H 0.168346 0.092456 0.973552 0.069 Uiso 1 1 calc R U . . .
H28B H 0.274454 0.017019 0.982686 0.069 Uiso 1 1 calc R U . . .
H28C H 0.133865 -0.045702 0.947135 0.069 Uiso 1 1 calc R U . . .
C29 C 0.2692(4) -0.0611(4) 0.7831(4) 0.0423(11) Uani 1 1 d . . . . .
H29A H 0.202632 -0.130902 0.779769 0.063 Uiso 1 1 calc R U . . .
H29B H 0.342099 -0.074597 0.824011 0.063 Uiso 1 1 calc R U . . .
H29C H 0.291680 -0.044224 0.714992 0.063 Uiso 1 1 calc R U . . .
C22 C -0.0101(4) -0.0075(4) 0.7739(3) 0.0308(8) Uani 1 1 d . . . . .
H22 H -0.016593 -0.069791 0.817257 0.037 Uiso 1 1 calc R U . . .
C21 C -0.1167(4) 0.0084(3) 0.7162(3) 0.0284(8) Uani 1 1 d . . . . .
H21 H -0.194742 -0.041778 0.721749 0.034 Uiso 1 1 calc R U . . .
C20 C -0.1074(3) 0.0995(3) 0.6496(3) 0.0240(7) Uani 1 1 d . . . . .
H20 H -0.179450 0.108946 0.609787 0.029 Uiso 1 1 calc R U . . .
C19 C 0.0080(3) 0.1772(3) 0.6412(3) 0.0193(7) Uani 1 1 d . . . . .
C24 C 0.0117(3) 0.2739(3) 0.5661(3) 0.0223(7) Uani 1 1 d . . . . .
H24 H 0.099886 0.317078 0.566899 0.027 Uiso 1 1 calc R U . . .
C26 C -0.0315(4) 0.2196(4) 0.4566(3) 0.0333(9) Uani 1 1 d . . . . .
H26A H 0.026233 0.171335 0.435105 0.050 Uiso 1 1 calc R U . . .
H26B H -0.032621 0.282353 0.410878 0.050 Uiso 1 1 calc R U . . .
H26C H -0.115243 0.171142 0.455168 0.050 Uiso 1 1 calc R U . . .
C25 C -0.0686(4) 0.3630(4) 0.5978(4) 0.0337(9) Uani 1 1 d . . . . .
H25A H -0.154017 0.321445 0.603711 0.051 Uiso 1 1 calc R U . . .
H25B H -0.068860 0.420308 0.546834 0.051 Uiso 1 1 calc R U . . .
H25C H -0.033441 0.403304 0.662870 0.051 Uiso 1 1 calc R U . . .

loop_
_atom_site_aniso_label
_atom_site_aniso_U_11
_atom_site_aniso_U_22
_atom_site_aniso_U_33
_atom_site_aniso_U_23
_atom_site_aniso_U_13
_atom_site_aniso_U_12
I1 0.03744(16) 0.04186(17) 0.02190(14) -0.00117(11) 0.00523(10) 0.00904(12)
I2 0.02572(14) 0.02177(14) 0.04665(18) 0.00415(11) -0.00241(11) 0.01028(10)
Al1 0.0161(5) 0.0194(5) 0.0205(5) 0.0016(4) 0.0007(4) 0.0053(4)
N1 0.0136(13) 0.0211(14) 0.0193(14) 0.0027(11) -0.0009(10) 0.0040(11)
N2 0.0181(13) 0.0256(15) 0.0173(14) 0.0054(11) -0.0036(11) 0.0077(11)
N3 0.0163(13) 0.0237(15) 0.0194(14) 0.0056(11) -0.0005(11) 0.0049(11)
N4 0.0156(13) 0.0162(13) 0.0192(14) 0.0039(11) 0.0002(10) 0.0028(10)
C1 0.0169(15) 0.0212(16) 0.0179(16) 0.0033(13) 0.0027(12) 0.0065(13)
C4 0.0241(18) 0.0224(18) 0.031(2) 0.0105(15) -0.0012(15) 0.0082(14)
C6 0.042(2) 0.027(2) 0.037(2) 0.0050(17) -0.0005(18) 0.0144(17)
C5 0.039(2) 0.037(2) 0.030(2) 0.0142(17) 0.0022(17) 0.0106(18)
C2 0.0180(16) 0.034(2) 0.0184(17) 0.0006(14) -0.0028(13) 0.0098(14)
C7 0.0238(19) 0.050(3) 0.040(2) 0.010(2) -0.0099(17) 0.0145(18)
C3 0.0150(15) 0.0316(19) 0.0196(17) -0.0002(14) -0.0010(12) 0.0049(14)
C8 0.0185(17) 0.038(2) 0.034(2) 0.0057(17) 0.0010(15) -0.0010(16)
C11 0.035(2) 0.053(3) 0.033(2) 0.021(2) 0.0090(18) 0.013(2)
C9 0.0210(16) 0.0239(18) 0.0223(17) 0.0083(14) -0.0008(13) 0.0044(13)
C10 0.050(3) 0.024(2) 0.033(2) 0.0070(17) -0.0028(19) 0.0067(18)
C12 0.0190(16) 0.0202(16) 0.0162(16) 0.0061(13) -0.0027(12) 0.0065(13)
C13 0.0166(16) 0.0273(18) 0.0228(17) 0.0044(14) -0.0006(13) 0.0091(13)
C14 0.0219(17) 0.0276(19) 0.0249(18) 0.0023(14) -0.0006(14) 0.0102(14)
C15 0.0274(18) 0.0223(17) 0.0221(18) 0.0002(14) 0.0000(14) 0.0102(14)
C16 0.0197(16) 0.0204(16) 0.0227(17) 0.0082(13) -0.0011(13) 0.0061(13)
C17 0.0197(16) 0.0163(15) 0.0207(16) 0.0100(13) 0.0006(13) 0.0084(13)
C18 0.0201(16) 0.0180(16) 0.0166(16) 0.0027(12) 0.0023(13) 0.0024(13)
C23 0.0265(18) 0.0243(18) 0.0263(19) 0.0078(15) 0.0007(15) 0.0040(14)
C27 0.034(2) 0.029(2) 0.037(2) 0.0152(17) -0.0046(17) 0.0056(16)
C28 0.055(3) 0.048(3) 0.035(2) 0.018(2) -0.007(2) 0.012(2)
C29 0.039(2) 0.047(3) 0.047(3) 0.020(2) -0.001(2) 0.020(2)
C22 0.033(2) 0.0246(19) 0.034(2) 0.0116(16) 0.0041(16) 0.0013(16)
C21 0.0227(18) 0.0250(19) 0.036(2) 0.0088(16) 0.0042(15) -0.0014(14)
C20 0.0165(16) 0.0236(18) 0.0308(19) 0.0043(15) 0.0015(14) 0.0008(13)
C19 0.0167(16) 0.0215(17) 0.0204(16) 0.0035(13) 0.0030(13) 0.0046(13)
C24 0.0162(15) 0.0236(18) 0.0268(18) 0.0062(14) 0.0005(13) 0.0025(13)
C26 0.031(2) 0.044(2) 0.025(2) 0.0096(17) -0.0038(16) 0.0066(17)
C25 0.0230(18) 0.031(2) 0.049(3) 0.0103(18) 0.0056(17) 0.0076(16)

loop_
_atom_type_symbol
_atom_type_description
_atom_type_scat_dispersion_real
_atom_type_scat_dispersion_imag
_atom_type_scat_source
I I -0.4742 1.8119 'International Tables Vol C Tables 4.2.6.8 and 6.1.1.4'
Al Al 0.0645 0.0514 'International Tables Vol C Tables 4.2.6.8 and 6.1.1.4'
N N 0.0061 0.0033 'International Tables Vol C Tables 4.2.6.8 and 6.1.1.4'
C C 0.0033 0.0016 'International Tables Vol C Tables 4.2.6.8 and 6.1.1.4'
H H 0.0000 0.0000 'International Tables Vol C Tables 4.2.6.8 and 6.1.1.4'

loop_
_geom_angle_atom_site_label_1
_geom_angle_atom_site_label_2
_geom_angle_atom_site_label_3
_geom_angle
_geom_angle_site_symmetry_1
_geom_angle_site_symmetry_3
_geom_angle_publ_flag
N4 Al1 N1 89.64(13) . . ?
N4 Al1 I1 116.07(10) . . ?
N1 Al1 I1 114.50(10) . . ?
N4 Al1 I2 118.14(10) . . ?
N1 Al1 I2 110.78(10) . . ?
I1 Al1 I2 107.06(4) . . ?
C1 N1 C12 115.7(3) . . ?
C1 N1 Al1 134.7(2) . . ?
C12 N1 Al1 108.3(2) . . ?
C1 N2 C2 108.2(3) . . ?
C1 N2 C4 121.8(3) . . ?
C2 N2 C4 129.9(3) . . ?
C1 N3 C3 108.8(3) . . ?
C1 N3 C9 122.0(3) . . ?
C3 N3 C9 129.2(3) . . ?
C17 N4 C18 117.8(3) . . ?
C17 N4 Al1 110.3(2) . . ?
C18 N4 Al1 131.8(2) . . ?
N3 C1 N2 108.2(3) . . ?
N3 C1 N1 126.5(3) . . ?
N2 C1 N1 125.2(3) . . ?
N2 C4 C5 111.5(3) . . ?
N2 C4 C6 111.1(3) . . ?
C5 C4 C6 113.6(3) . . ?
N2 C4 H4 106.7 . . ?
C5 C4 H4 106.7 . . ?
C6 C4 H4 106.7 . . ?
C4 C6 H6A 109.5 . . ?
C4 C6 H6B 109.5 . . ?
H6A C6 H6B 109.5 . . ?
C4 C6 H6C 109.5 . . ?
H6A C6 H6C 109.5 . . ?
H6B C6 H6C 109.5 . . ?
C4 C5 H5A 109.5 . . ?
C4 C5 H5B 109.5 . . ?
H5A C5 H5B 109.5 . . ?
C4 C5 H5C 109.5 . . ?
H5A C5 H5C 109.5 . . ?
H5B C5 H5C 109.5 . . ?
C3 C2 N2 107.7(3) . . ?
C3 C2 C7 128.3(4) . . ?
N2 C2 C7 124.0(4) . . ?
C2 C7 H7A 109.5 . . ?
C2 C7 H7B 109.5 . . ?
H7A C7 H7B 109.5 . . ?
C2 C7 H7C 109.5 . . ?
H7A C7 H7C 109.5 . . ?
H7B C7 H7C 109.5 . . ?
C2 C3 N3 107.1(3) . . ?
C2 C3 C8 128.4(3) . . ?
N3 C3 C8 124.5(3) . . ?
C3 C8 H8A 109.5 . . ?
C3 C8 H8B 109.5 . . ?
H8A C8 H8B 109.5 . . ?
C3 C8 H8C 109.5 . . ?
H8A C8 H8C 109.5 . . ?
H8B C8 H8C 109.5 . . ?
C9 C11 H11A 109.5 . . ?
C9 C11 H11B 109.5 . . ?
H11A C11 H11B 109.5 . . ?
C9 C11 H11C 109.5 . . ?
H11A C11 H11C 109.5 . . ?
H11B C11 H11C 109.5 . . ?
N3 C9 C10 111.0(3) . . ?
N3 C9 C11 111.4(3) . . ?
C10 C9 C11 114.3(3) . . ?
N3 C9 H9 106.5 . . ?
C10 C9 H9 106.5 . . ?
C11 C9 H9 106.5 . . ?
C9 C10 H10A 109.5 . . ?
C9 C10 H10B 109.5 . . ?
H10A C10 H10B 109.5 . . ?
C9 C10 H10C 109.5 . . ?
H10A C10 H10C 109.5 . . ?
H10B C10 H10C 109.5 . . ?
C13 C12 C17 120.6(3) . . ?
C13 C12 N1 124.7(3) . . ?
C17 C12 N1 114.7(3) . . ?
C12 C13 C14 120.2(3) . . ?
C12 C13 H13 119.9 . . ?
C14 C13 H13 119.9 . . ?
C15 C14 C13 119.4(3) . . ?
C15 C14 H14 120.3 . . ?
C13 C14 H14 120.3 . . ?
C14 C15 C16 120.9(3) . . ?
C14 C15 H15 119.5 . . ?
C16 C15 H15 119.5 . . ?
C17 C16 C15 120.1(3) . . ?
C17 C16 H16 119.9 . . ?
C15 C16 H16 119.9 . . ?
C16 C17 N4 126.6(3) . . ?
C16 C17 C12 118.7(3) . . ?
N4 C17 C12 114.7(3) . . ?
C19 C18 C23 120.3(3) . . ?
C19 C18 N4 120.5(3) . . ?
C23 C18 N4 119.3(3) . . ?
C22 C23 C18 118.6(3) . . ?
C22 C23 C27 119.4(3) . . ?
C18 C23 C27 122.0(3) . . ?
C23 C27 C29 110.4(4) . . ?
C23 C27 C28 112.2(4) . . ?
C29 C27 C28 110.7(4) . . ?
C23 C27 H27 107.8 . . ?
C29 C27 H27 107.8 . . ?
C28 C27 H27 107.8 . . ?
C27 C28 H28A 109.5 . . ?
C27 C28 H28B 109.5 . . ?
H28A C28 H28B 109.5 . . ?
C27 C28 H28C 109.5 . . ?
H28A C28 H28C 109.5 . . ?
H28B C28 H28C 109.5 . . ?
C27 C29 H29A 109.5 . . ?
C27 C29 H29B 109.5 . . ?
H29A C29 H29B 109.5 . . ?
C27 C29 H29C 109.5 . . ?
H29A C29 H29C 109.5 . . ?
H29B C29 H29C 109.5 . . ?
C21 C22 C23 121.4(4) . . ?
C21 C22 H22 119.3 . . ?
C23 C22 H22 119.3 . . ?
C22 C21 C20 119.7(3) . . ?
C22 C21 H21 120.2 . . ?
C20 C21 H21 120.2 . . ?
C21 C20 C19 121.3(3) . . ?
C21 C20 H20 119.4 . . ?
C19 C20 H20 119.4 . . ?
C20 C19 C18 118.7(3) . . ?
C20 C19 C24 118.5(3) . . ?
C18 C19 C24 122.7(3) . . ?
C19 C24 C25 111.2(3) . . ?
C19 C24 C26 110.8(3) . . ?
C25 C24 C26 110.8(3) . . ?
C19 C24 H24 108.0 . . ?
C25 C24 H24 108.0 . . ?
C26 C24 H24 108.0 . . ?
C24 C26 H26A 109.5 . . ?
C24 C26 H26B 109.5 . . ?
H26A C26 H26B 109.5 . . ?
C24 C26 H26C 109.5 . . ?
H26A C26 H26C 109.5 . . ?
H26B C26 H26C 109.5 . . ?
C24 C25 H25A 109.5 . . ?
C24 C25 H25B 109.5 . . ?
H25A C25 H25B 109.5 . . ?
C24 C25 H25C 109.5 . . ?
H25A C25 H25C 109.5 . . ?
H25B C25 H25C 109.5 . . ?

loop_
_geom_bond_atom_site_label_1
_geom_bond_atom_site_label_2
_geom_bond_distance
_geom_bond_site_symmetry_2
_geom_bond_publ_flag
I1 Al1 2.5161(10) . ?
I2 Al1 2.5424(10) . ?
Al1 N4 1.829(3) . ?
Al1 N1 1.859(3) . ?
N1 C1 1.367(4) . ?
N1 C12 1.424(4) . ?
N2 C1 1.353(4) . ?
N2 C2 1.396(5) . ?
N2 C4 1.484(5) . ?
N3 C1 1.340(4) . ?
N3 C3 1.399(4) . ?
N3 C9 1.481(4) . ?
N4 C17 1.402(4) . ?
N4 C18 1.436(4) . ?
C4 C5 1.518(6) . ?
C4 C6 1.531(5) . ?
C4 H4 0.9800 . ?
C6 H6A 0.9600 . ?
C6 H6B 0.9600 . ?
C6 H6C 0.9600 . ?
C5 H5A 0.9600 . ?
C5 H5B 0.9600 . ?
C5 H5C 0.9600 . ?
C2 C3 1.345(6) . ?
C2 C7 1.495(5) . ?
C7 H7A 0.9600 . ?
C7 H7B 0.9600 . ?
C7 H7C 0.9600 . ?
C3 C8 1.494(5) . ?
C8 H8A 0.9600 . ?
C8 H8B 0.9600 . ?
C8 H8C 0.9600 . ?
C11 C9 1.519(5) . ?
C11 H11A 0.9600 . ?
C11 H11B 0.9600 . ?
C11 H11C 0.9600 . ?
C9 C10 1.517(6) . ?
C9 H9 0.9800 . ?
C10 H10A 0.9600 . ?
C10 H10B 0.9600 . ?
C10 H10C 0.9600 . ?
C12 C13 1.389(5) . ?
C12 C17 1.420(5) . ?
C13 C14 1.390(5) . ?
C13 H13 0.9300 . ?
C14 C15 1.389(5) . ?
C14 H14 0.9300 . ?
C15 C16 1.402(5) . ?
C15 H15 0.9300 . ?
C16 C17 1.386(5) . ?
C16 H16 0.9300 . ?
C18 C19 1.410(5) . ?
C18 C23 1.413(5) . ?
C23 C22 1.399(5) . ?
C23 C27 1.516(5) . ?
C27 C29 1.532(7) . ?
C27 C28 1.535(6) . ?
C27 H27 0.9800 . ?
C28 H28A 0.9600 . ?
C28 H28B 0.9600 . ?
C28 H28C 0.9600 . ?
C29 H29A 0.9600 . ?
C29 H29B 0.9600 . ?
C29 H29C 0.9600 . ?
C22 C21 1.375(6) . ?
C22 H22 0.9300 . ?
C21 C20 1.388(5) . ?
C21 H21 0.9300 . ?
C20 C19 1.394(5) . ?
C20 H20 0.9300 . ?
C19 C24 1.515(5) . ?
C24 C25 1.527(5) . ?
C24 C26 1.531(5) . ?
C24 H24 0.9800 . ?
C26 H26A 0.9600 . ?
C26 H26B 0.9600 . ?
C26 H26C 0.9600 . ?
C25 H25A 0.9600 . ?
C25 H25B 0.9600 . ?
C25 H25C 0.9600 . ?

loop_
_geom_torsion_atom_site_label_1
_geom_torsion_atom_site_label_2
_geom_torsion_atom_site_label_3
_geom_torsion_atom_site_label_4
_geom_torsion
_geom_torsion_site_symmetry_1
_geom_torsion_site_symmetry_2
_geom_torsion_site_symmetry_3
_geom_torsion_site_symmetry_4
_geom_torsion_publ_flag
N4 Al1 N1 C1 -152.2(3) . . . . ?
I1 Al1 N1 C1 -33.5(4) . . . . ?
I2 Al1 N1 C1 87.6(3) . . . . ?
N4 Al1 N1 C12 13.7(2) . . . . ?
I1 Al1 N1 C12 132.43(19) . . . . ?
I2 Al1 N1 C12 -106.4(2) . . . . ?
N1 Al1 N4 C17 -13.4(2) . . . . ?
I1 Al1 N4 C17 -130.69(19) . . . . ?
I2 Al1 N4 C17 100.1(2) . . . . ?
N1 Al1 N4 C18 162.3(3) . . . . ?
I1 Al1 N4 C18 45.0(3) . . . . ?
I2 Al1 N4 C18 -84.2(3) . . . . ?
C3 N3 C1 N2 0.4(4) . . . . ?
C9 N3 C1 N2 178.5(3) . . . . ?
C3 N3 C1 N1 -175.8(3) . . . . ?
C9 N3 C1 N1 2.3(5) . . . . ?
C2 N2 C1 N3 -1.1(4) . . . . ?
C4 N2 C1 N3 175.6(3) . . . . ?
C2 N2 C1 N1 175.1(3) . . . . ?
C4 N2 C1 N1 -8.1(5) . . . . ?
C12 N1 C1 N3 102.2(4) . . . . ?
Al1 N1 C1 N3 -92.6(4) . . . . ?
C12 N1 C1 N2 -73.3(4) . . . . ?
Al1 N1 C1 N2 91.9(4) . . . . ?
C1 N2 C4 C5 -121.2(4) . . . . ?
C2 N2 C4 C5 54.8(5) . . . . ?
C1 N2 C4 C6 111.0(4) . . . . ?
C2 N2 C4 C6 -73.0(5) . . . . ?
C1 N2 C2 C3 1.4(4) . . . . ?
C4 N2 C2 C3 -175.0(3) . . . . ?
C1 N2 C2 C7 -179.6(4) . . . . ?
C4 N2 C2 C7 4.1(6) . . . . ?
N2 C2 C3 N3 -1.1(4) . . . . ?
C7 C2 C3 N3 179.9(4) . . . . ?
N2 C2 C3 C8 176.4(4) . . . . ?
C7 C2 C3 C8 -2.6(7) . . . . ?
C1 N3 C3 C2 0.5(4) . . . . ?
C9 N3 C3 C2 -177.4(3) . . . . ?
C1 N3 C3 C8 -177.2(3) . . . . ?
C9 N3 C3 C8 5.0(6) . . . . ?
C1 N3 C9 C10 115.8(4) . . . . ?
C3 N3 C9 C10 -66.6(5) . . . . ?
C1 N3 C9 C11 -115.6(4) . . . . ?
C3 N3 C9 C11 62.0(5) . . . . ?
C1 N1 C12 C13 -24.0(5) . . . . ?
Al1 N1 C12 C13 167.0(3) . . . . ?
C1 N1 C12 C17 157.7(3) . . . . ?
Al1 N1 C12 C17 -11.3(3) . . . . ?
C17 C12 C13 C14 -1.6(5) . . . . ?
N1 C12 C13 C14 -179.8(3) . . . . ?
C12 C13 C14 C15 -0.1(5) . . . . ?
C13 C14 C15 C16 1.3(5) . . . . ?
C14 C15 C16 C17 -0.8(5) . . . . ?
C15 C16 C17 N4 178.3(3) . . . . ?
C15 C16 C17 C12 -0.9(5) . . . . ?
C18 N4 C17 C16 14.3(5) . . . . ?
Al1 N4 C17 C16 -169.4(3) . . . . ?
C18 N4 C17 C12 -166.5(3) . . . . ?
Al1 N4 C17 C12 9.8(3) . . . . ?
C13 C12 C17 C16 2.1(5) . . . . ?
N1 C12 C17 C16 -179.6(3) . . . . ?
C13 C12 C17 N4 -177.2(3) . . . . ?
N1 C12 C17 N4 1.2(4) . . . . ?
C17 N4 C18 C19 -94.2(4) . . . . ?
Al1 N4 C18 C19 90.3(4) . . . . ?
C17 N4 C18 C23 86.3(4) . . . . ?
Al1 N4 C18 C23 -89.2(4) . . . . ?
C19 C18 C23 C22 -0.8(5) . . . . ?
N4 C18 C23 C22 178.6(3) . . . . ?
C19 C18 C23 C27 177.2(3) . . . . ?
N4 C18 C23 C27 -3.3(5) . . . . ?
C22 C23 C27 C29 75.5(5) . . . . ?
C18 C23 C27 C29 -102.5(4) . . . . ?
C22 C23 C27 C28 -48.4(5) . . . . ?
C18 C23 C27 C28 133.5(4) . . . . ?
C18 C23 C22 C21 -0.4(6) . . . . ?
C27 C23 C22 C21 -178.5(4) . . . . ?
C23 C22 C21 C20 1.4(6) . . . . ?
C22 C21 C20 C19 -1.2(6) . . . . ?
C21 C20 C19 C18 -0.1(5) . . . . ?
C21 C20 C19 C24 179.3(3) . . . . ?
C23 C18 C19 C20 1.1(5) . . . . ?
N4 C18 C19 C20 -178.4(3) . . . . ?
C23 C18 C19 C24 -178.3(3) . . . . ?
N4 C18 C19 C24 2.2(5) . . . . ?
C20 C19 C24 C25 64.9(4) . . . . ?
C18 C19 C24 C25 -115.7(4) . . . . ?
C20 C19 C24 C26 -58.8(4) . . . . ?
C18 C19 C24 C26 120.6(4) . . . . ?
